data_2021074
loop_
_publ_author_name
'Swinton Darious, Robert'
'Thomas Muthiah, Packianathan'
'Perdih, Franc'

_publ_section_title
;
 Supramolecular hydrogen-bonding patterns in salts of the antifolate drugs
 trimethoprim and pyrimethamine
;
_journal_coeditor_code CU3126
_journal_issue 4
_journal_name_full 'Acta Crystallographica Section C'
_journal_page_first
;
;
_journal_paper_doi 10.1107/S2053229618004072
_journal_volume 74
_journal_year 2018
_chemical_formula_iupac 'C12 H14 Cl N4 +, C5 H2 Br O2 S -'
_chemical_formula_moiety 'C12 H14 Cl N4 +, C5 H2 Br O2 S -'
_chemical_formula_sum 'C17 H16 Br Cl N4 O2 S'
_chemical_formula_weight 455.76
_chemical_name_common
;
Pyrimethaminium 5-bromothiophene-2-carboxylate
;
_chemical_name_systematic
;
2,4-Diamino-5-(4-chlorophenyl)-6-ethylpyrimidin-1-ium
5-bromothiophene-2-carboxylate
;
_space_group_crystal_system monoclinic
_space_group_IT_number 15
_space_group_name_Hall '-C 2yc'
_space_group_name_H-M_alt 'C 1 2/c 1'
_symmetry_space_group_name_Hall '-C 2yc'
_symmetry_space_group_name_H-M 'C 1 2/c 1'
_atom_sites_solution_hydrogens geom
_audit_creation_method SHELXL-2014/7
_cell_angle_alpha 90
_cell_angle_beta 116.538(4)
_cell_angle_gamma 90
_cell_formula_units_Z 8
_cell_length_a 17.0836(6)
_cell_length_b 15.8893(3)
_cell_length_c 16.4764(5)
_cell_measurement_reflns_used 3232
_cell_measurement_temperature 293(2)
_cell_measurement_theta_max 74.5650
_cell_measurement_theta_min 3.9680
_cell_volume 4001.2(2)
_computing_cell_refinement
;
CrysAlis PRO (Agilent, 2013)
;
_computing_data_collection
;
CrysAlis PRO (Agilent, 2013)
;
_computing_data_reduction
;
CrysAlis PRO (Agilent, 2013)
;
_computing_molecular_graphics
;
PLATON (Spek, 2009), Mercury (Macrae <i>et al.</i>, 2008) and
<i>POV-RAY for Windows</i> (Cason, 2004)
;
_computing_publication_material
;
PLATON (Spek, 2009)
;
_computing_structure_refinement
;
SHELXL2014 (Sheldrick, 2015b)
;
_computing_structure_solution
;
SHELXT (Sheldrick, 2015a)
;
_diffrn_ambient_temperature 293(2)
_diffrn_detector_area_resol_mean 10.4933
_diffrn_measured_fraction_theta_full 0.999
_diffrn_measured_fraction_theta_max 0.999
_diffrn_measurement_device_type
;
Agilent SuperNova Dual Source diffractometer with an Atlas detector
;
_diffrn_measurement_method '\w scans'
_diffrn_radiation_monochromator mirror
_diffrn_radiation_source 'SuperNova (Cu) X-ray Source'
_diffrn_radiation_type CuK\a
_diffrn_radiation_wavelength 1.54184
_diffrn_reflns_av_R_equivalents 0.0239
_diffrn_reflns_limit_h_max 15
_diffrn_reflns_limit_h_min -20
_diffrn_reflns_limit_k_max 13
_diffrn_reflns_limit_k_min -19
_diffrn_reflns_limit_l_max 18
_diffrn_reflns_limit_l_min -20
_diffrn_reflns_number 7903
_diffrn_reflns_theta_full 67.684
_diffrn_reflns_theta_max 70.073
_diffrn_reflns_theta_min 4.013
_exptl_absorpt_coefficient_mu 5.168
_exptl_absorpt_correction_T_max 1.00000
_exptl_absorpt_correction_T_min 0.62335
_exptl_absorpt_correction_type multi-scan
_exptl_absorpt_process_details
;
(CrysAlis PRO; Agilent, 2013)
;
_exptl_crystal_colour colorless
_exptl_crystal_density_diffrn 1.513
_exptl_crystal_description prism
_exptl_crystal_F_000 1840
_exptl_crystal_size_max 0.250
_exptl_crystal_size_mid 0.150
_exptl_crystal_size_min 0.100
_refine_diff_density_max 0.966
_refine_diff_density_min -0.845
_refine_ls_extinction_coef 0.00072(9)
_refine_ls_extinction_expression Fc^*^=kFc[1+0.001xFc^2^\l^3^/sin(2\q)]^-1/4^
_refine_ls_extinction_method
;
SHELXT (Sheldrick, 2015a)
;
_refine_ls_goodness_of_fit_ref 1.058
_refine_ls_hydrogen_treatment constr
_refine_ls_matrix_type full
_refine_ls_number_parameters 283
_refine_ls_number_reflns 3801
_refine_ls_number_restraints 67
_refine_ls_restrained_S_all 1.051
_refine_ls_R_factor_all 0.0613
_refine_ls_R_factor_gt 0.0529
_refine_ls_shift/su_max 0.000
_refine_ls_shift/su_mean 0.000
_refine_ls_structure_factor_coef Fsqd
_refine_ls_weighting_details 'w=1/[\s^2^(Fo^2^)+(0.0842P)^2^+5.1068P] where P=(Fo^2^+2Fc^2^)/3'
_refine_ls_weighting_scheme calc
_refine_ls_wR_factor_gt 0.1500
_refine_ls_wR_factor_ref 0.1603
_reflns_number_gt 3191
_reflns_number_total 3801
_reflns_threshold_expression 'I > 2\s(I)'
_cod_data_source_file cu3126sup1.cif
_cod_data_source_block VII
_cod_database_code 2021074
_shelx_space_group_comment
;
The symmetry employed for this shelxl refinement is uniquely defined
by the following loop, which should always be used as a source of
symmetry information in preference to the above space-group names.
They are only intended as comments.
;
_shelx_estimated_absorpt_t_min 0.358
_shelx_estimated_absorpt_t_max 0.626

loop_
_space_group_symop_operation_xyz
'x, y, z'
'-x, y, -z+1/2'
'x+1/2, y+1/2, z'
'-x+1/2, y+1/2, -z+1/2'
'-x, -y, -z'
'x, -y, z-1/2'
'-x+1/2, -y+1/2, -z'
'x+1/2, -y+1/2, z-1/2'

loop_
_atom_site_type_symbol
_atom_site_label
_atom_site_fract_x
_atom_site_fract_y
_atom_site_fract_z
_atom_site_U_iso_or_equiv
_atom_site_adp_type
_atom_site_calc_flag
_atom_site_occupancy
_atom_site_disorder_assembly
_atom_site_disorder_group
Cl Cl1 0.69998(9) 0.89606(7) 0.96608(6) 0.0831(4) Uani d 1 . .
N N1 0.51122(15) 0.65646(16) 0.47653(15) 0.0445(5) Uani d 1 . .
H H1 0.4633 0.6293 0.4466 0.053 Uiso calc 1 . .
N N2 0.54779(19) 0.62888(19) 0.36144(17) 0.0600(7) Uani d 1 . .
H H2B 0.5824 0.6329 0.3365 0.072 Uiso calc 1 . .
H H2A 0.4990 0.6024 0.3342 0.072 Uiso calc 1 . .
N N3 0.64467(15) 0.70435(15) 0.48450(14) 0.0415(5) Uani d 1 . .
N N4 0.73645(16) 0.78250(17) 0.60459(16) 0.0510(6) Uani d 1 . .
H H4A 0.7707 0.7856 0.5792 0.061 Uiso calc 1 . .
H H4B 0.7506 0.8067 0.6559 0.061 Uiso calc 1 . .
C C2 0.56975(19) 0.66358(18) 0.44217(17) 0.0430(6) Uani d 1 . .
C C4 0.66219(17) 0.74053(16) 0.56478(17) 0.0389(5) Uani d 1 . .
C C5 0.60292(17) 0.73491(17) 0.60479(17) 0.0395(6) Uani d 1 . .
C C6 0.52743(17) 0.69182(18) 0.55770(17) 0.0410(6) Uani d 1 . .
C C7 0.45797(19) 0.6771(2) 0.5887(2) 0.0523(7) Uani d 1 . .
H H7A 0.4675 0.7153 0.6382 0.063 Uiso calc 1 . .
H H7B 0.4011 0.6898 0.5392 0.063 Uiso calc 1 . .
C C8 0.4578(4) 0.5881(3) 0.6198(4) 0.0910(14) Uani d 1 . .
H H8A 0.4433 0.5504 0.5696 0.136 Uiso calc 1 . .
H H8B 0.4153 0.5828 0.6427 0.136 Uiso calc 1 . .
H H8C 0.5147 0.5744 0.6669 0.136 Uiso calc 1 . .
C C9 0.62628(17) 0.77495(17) 0.69469(17) 0.0398(6) Uani d 1 . .
C C10 0.58558(19) 0.84802(19) 0.70127(19) 0.0461(6) Uani d 1 . .
H H10 0.5426 0.8725 0.6491 0.055 Uiso calc 1 . .
C C11 0.6085(2) 0.88521(19) 0.7854(2) 0.0511(7) Uani d 1 . .
H H11 0.5807 0.9342 0.7897 0.061 Uiso calc 1 . .
C C12 0.6720(2) 0.8491(2) 0.86128(19) 0.0524(7) Uani d 1 . .
C C13 0.7135(3) 0.7772(2) 0.8570(2) 0.0619(8) Uani d 1 . .
H H13 0.7568 0.7537 0.9095 0.074 Uiso calc 1 . .
C C14 0.6905(2) 0.7398(2) 0.7737(2) 0.0541(7) Uani d 1 . .
H H14 0.7183 0.6905 0.7704 0.065 Uiso calc 1 . .
S S1A 0.19412(17) 0.48790(18) 0.15394(12) 0.0550(6) Uani d 0.7687(16) A 1
C C17A 0.1247(5) 0.4217(4) 0.1722(5) 0.0629(18) Uani d 0.7687(16) A 1
C C18A 0.1514(5) 0.4039(4) 0.2609(5) 0.0631(16) Uani d 0.7687(16) A 1
H H18A 0.1205 0.3698 0.2824 0.076 Uiso calc 0.7687(16) A 1
C C19A 0.2320(10) 0.4435(10) 0.3173(10) 0.058(6) Uani d 0.7687(16) A 1
H H19A 0.2617 0.4368 0.3799 0.070 Uiso calc 0.7687(16) A 1
Br Br1A 0.02332(5) 0.38313(6) 0.07422(6) 0.1213(4) Uani d 0.7687(16) A 1
S S1B 0.2280(8) 0.4399(8) 0.3148(7) 0.045(3) Uani d 0.2313(16) A 2
C C18B 0.1424(15) 0.4009(14) 0.2184(12) 0.059(5) Uani d 0.2313(16) A 2
C C17B 0.1400(12) 0.4402(14) 0.1451(12) 0.055(5) Uani d 0.2313(16) A 2
H H17B 0.0941 0.4348 0.0872 0.066 Uiso calc 0.2313(16) A 2
C C19B 0.215(2) 0.491(3) 0.1652(14) 0.051(7) Uani d 0.2313(16) A 2
H H19B 0.2309 0.5157 0.1239 0.062 Uiso calc 0.2313(16) A 2
C C16 0.26188(19) 0.49522(18) 0.2650(2) 0.0476(7) Uani d 1 . .
Br Br1B 0.06494(14) 0.32211(14) 0.2266(2) 0.1011(10) Uani d 0.2313(16) A 2
O O1 0.38002(16) 0.55285(17) 0.38749(15) 0.0665(7) Uani d 1 . .
O O2 0.35672(16) 0.59419(17) 0.24860(16) 0.0639(6) Uani d 1 . .
C C15 0.33930(19) 0.55171(19) 0.30269(19) 0.0476(6) Uani d 1 . .

loop_
_atom_site_aniso_label
_atom_site_aniso_U_11
_atom_site_aniso_U_22
_atom_site_aniso_U_33
_atom_site_aniso_U_12
_atom_site_aniso_U_13
_atom_site_aniso_U_23
Cl1 0.1160(9) 0.0919(7) 0.0491(5) -0.0155(6) 0.0438(5) -0.0245(4)
N1 0.0357(11) 0.0603(14) 0.0370(11) -0.0122(10) 0.0158(9) -0.0077(10)
N2 0.0549(15) 0.0908(19) 0.0403(13) -0.0296(14) 0.0266(12) -0.0245(13)
N3 0.0381(11) 0.0558(13) 0.0330(10) -0.0090(10) 0.0179(9) -0.0074(9)
N4 0.0434(13) 0.0735(16) 0.0418(12) -0.0200(12) 0.0241(11) -0.0201(11)
C2 0.0429(14) 0.0545(15) 0.0329(12) -0.0075(12) 0.0180(11) -0.0053(11)
C4 0.0363(13) 0.0477(13) 0.0337(12) -0.0022(10) 0.0165(10) -0.0019(10)
C5 0.0360(13) 0.0495(14) 0.0353(12) -0.0006(11) 0.0179(11) -0.0034(10)
C6 0.0352(13) 0.0521(14) 0.0384(13) -0.0014(11) 0.0188(11) -0.0018(11)
C7 0.0371(14) 0.0728(19) 0.0515(16) -0.0087(13) 0.0238(13) -0.0104(14)
C8 0.102(3) 0.102(3) 0.096(3) -0.003(3) 0.068(3) 0.024(3)
C9 0.0360(13) 0.0509(14) 0.0362(12) -0.0060(11) 0.0194(10) -0.0053(10)
C10 0.0413(14) 0.0542(15) 0.0430(14) -0.0012(12) 0.0191(12) -0.0030(11)
C11 0.0518(17) 0.0519(15) 0.0582(18) -0.0092(13) 0.0322(15) -0.0145(13)
C12 0.0619(19) 0.0637(18) 0.0403(14) -0.0152(15) 0.0306(14) -0.0106(13)
C13 0.071(2) 0.074(2) 0.0357(15) 0.0057(17) 0.0185(15) 0.0004(14)
C14 0.0579(18) 0.0607(17) 0.0416(15) 0.0101(14) 0.0203(14) -0.0039(13)
S1A 0.0517(13) 0.0643(10) 0.0391(6) -0.0057(9) 0.0114(6) -0.0156(5)
C17A 0.050(3) 0.055(4) 0.075(5) -0.016(3) 0.020(3) -0.015(3)
C18A 0.059(3) 0.050(3) 0.086(4) -0.010(2) 0.037(4) -0.007(3)
C19A 0.040(7) 0.057(9) 0.071(9) 0.005(6) 0.020(6) -0.007(6)
Br1A 0.0880(5) 0.1293(7) 0.1002(6) -0.0533(5) 0.0004(4) -0.0370(4)
S1B 0.051(6) 0.047(5) 0.042(4) -0.008(4) 0.025(4) 0.000(3)
C18B 0.056(11) 0.046(9) 0.088(16) -0.019(8) 0.043(13) -0.015(12)
C17B 0.031(7) 0.064(11) 0.060(10) -0.017(7) 0.011(6) -0.024(8)
C19B 0.036(12) 0.068(12) 0.045(8) -0.028(9) 0.014(8) -0.002(9)
C16 0.0388(14) 0.0487(14) 0.0502(16) -0.0009(12) 0.0154(13) -0.0105(12)
Br1B 0.0666(13) 0.0859(14) 0.149(2) -0.0304(10) 0.0466(13) -0.0133(13)
O1 0.0555(13) 0.0873(17) 0.0455(12) -0.0266(12) 0.0124(10) -0.0044(11)
O2 0.0578(14) 0.0851(16) 0.0518(12) -0.0132(12) 0.0270(11) 0.0004(11)
C15 0.0373(14) 0.0580(16) 0.0442(15) -0.0027(12) 0.0153(12) -0.0057(12)

loop_
_atom_type_symbol
_atom_type_description
_atom_type_scat_dispersion_real
_atom_type_scat_dispersion_imag
_atom_type_scat_source
C C 0.0181 0.0091 'International Tables Vol C Tables 4.2.6.8 and 6.1.1.4'
H H 0.0000 0.0000 'International Tables Vol C Tables 4.2.6.8 and 6.1.1.4'
Br Br -0.6763 1.2805 'International Tables Vol C Tables 4.2.6.8 and 6.1.1.4'
Cl Cl 0.3639 0.7018 'International Tables Vol C Tables 4.2.6.8 and 6.1.1.4'
N N 0.0311 0.0180 'International Tables Vol C Tables 4.2.6.8 and 6.1.1.4'
O O 0.0492 0.0322 'International Tables Vol C Tables 4.2.6.8 and 6.1.1.4'
S S 0.3331 0.5567 'International Tables Vol C Tables 4.2.6.8 and 6.1.1.4'

loop_
_geom_angle_atom_site_label_1
_geom_angle_atom_site_label_2
_geom_angle_atom_site_label_3
_geom_angle_site_symmetry_3
_geom_angle
C2 N1 C6 . 120.8(2)
C2 N1 H1 . 119.6
C6 N1 H1 . 119.6
C2 N2 H2B . 120.0
C2 N2 H2A . 120.0
H2B N2 H2A . 120.0
C2 N3 C4 . 117.7(2)
C4 N4 H4A . 120.0
C4 N4 H4B . 120.0
H4A N4 H4B . 120.0
N3 C2 N2 . 120.3(2)
N3 C2 N1 . 122.8(2)
N2 C2 N1 . 116.9(2)
N4 C4 N3 . 116.5(2)
N4 C4 C5 . 121.4(2)
N3 C4 C5 . 122.1(2)
C6 C5 C4 . 117.0(2)
C6 C5 C9 . 123.2(2)
C4 C5 C9 . 119.9(2)
C5 C6 N1 . 119.7(2)
C5 C6 C7 . 125.2(2)
N1 C6 C7 . 115.1(2)
C8 C7 C6 . 112.5(3)
C8 C7 H7A . 109.1
C6 C7 H7A . 109.1
C8 C7 H7B . 109.1
C6 C7 H7B . 109.1
H7A C7 H7B . 107.8
C7 C8 H8A . 109.5
C7 C8 H8B . 109.5
H8A C8 H8B . 109.5
C7 C8 H8C . 109.5
H8A C8 H8C . 109.5
H8B C8 H8C . 109.5
C10 C9 C14 . 118.6(2)
C10 C9 C5 . 121.0(2)
C14 C9 C5 . 120.4(2)
C9 C10 C11 . 120.5(3)
C9 C10 H10 . 119.8
C11 C10 H10 . 119.8
C12 C11 C10 . 119.3(3)
C12 C11 H11 . 120.4
C10 C11 H11 . 120.4
C13 C12 C11 . 121.7(3)
C13 C12 Cl1 . 119.5(3)
C11 C12 Cl1 . 118.9(2)
C12 C13 C14 . 119.3(3)
C12 C13 H13 . 120.4
C14 C13 H13 . 120.4
C13 C14 C9 . 120.7(3)
C13 C14 H14 . 119.6
C9 C14 H14 . 119.6
C16 S1A C17A . 92.6(3)
C18A C17A S1A . 113.2(5)
C18A C17A Br1A . 126.9(6)
S1A C17A Br1A . 119.9(4)
C17A C18A C19A . 112.0(8)
C17A C18A H18A . 124.0
C19A C18A H18A . 124.0
C18A C19A C16 . 111.2(10)
C18A C19A H19A . 124.4
C16 C19A H19A . 124.4
C16 S1B C18B . 94.8(8)
C17B C18B S1B . 109.5(13)
C17B C18B Br1B . 129.6(14)
S1B C18B Br1B . 120.7(11)
C18B C17B C19B . 113.0(16)
C18B C17B H17B . 123.5
C19B C17B H17B . 123.5
C17B C19B C16 . 105.9(17)
C17B C19B H19B . 127.0
C16 C19B H19B . 127.0
C19A C16 C15 . 125.7(7)
C19B C16 C15 . 115.9(11)
C19B C16 S1B . 115.7(10)
C15 C16 S1B . 128.4(5)
C19A C16 S1A . 110.9(6)
C15 C16 S1A . 123.3(3)
C18B Br1B Br1B 2 137.0(8)
O1 C15 O2 . 126.5(3)
O1 C15 C16 . 115.0(3)
O2 C15 C16 . 118.5(3)

loop_
_geom_bond_atom_site_label_1
_geom_bond_atom_site_label_2
_geom_bond_site_symmetry_2
_geom_bond_distance
Cl1 C12 . 1.741(3)
N1 C2 . 1.356(3)
N1 C6 . 1.360(3)
N1 H1 . 0.8600
N2 C2 . 1.330(3)
N2 H2B . 0.8600
N2 H2A . 0.8600
N3 C2 . 1.322(4)
N3 C4 . 1.347(3)
N4 C4 . 1.319(3)
N4 H4A . 0.8600
N4 H4B . 0.8600
C4 C5 . 1.437(4)
C5 C6 . 1.356(4)
C5 C9 . 1.493(3)
C6 C7 . 1.505(4)
C7 C8 . 1.504(6)
C7 H7A . 0.9700
C7 H7B . 0.9700
C8 H8A . 0.9600
C8 H8B . 0.9600
C8 H8C . 0.9600
C9 C10 . 1.382(4)
C9 C14 . 1.391(4)
C10 C11 . 1.392(4)
C10 H10 . 0.9300
C11 C12 . 1.363(5)
C11 H11 . 0.9300
C12 C13 . 1.362(5)
C13 C14 . 1.383(4)
C13 H13 . 0.9300
C14 H14 . 0.9300
S1A C16 . 1.676(3)
S1A C17A . 1.709(7)
C17A C18A . 1.352(9)
C17A Br1A . 1.867(7)
C18A C19A . 1.418(16)
C18A H18A . 0.9300
C19A C16 . 1.439(13)
C19A H19A . 0.9300
S1B C16 . 1.486(9)
S1B C18B . 1.723(17)
C18B C17B . 1.344(18)
C18B Br1B . 1.870(19)
C17B C19B . 1.42(2)
C17B H17B . 0.9300
C19B C16 . 1.47(2)
C19B H19B . 0.9300
C16 C15 . 1.485(4)
Br1B Br1B 2 2.655(5)
O1 C15 . 1.252(4)
O2 C15 . 1.255(4)

loop_
_geom_hbond_atom_site_label_D
_geom_hbond_atom_site_label_H
_geom_hbond_atom_site_label_A
_geom_hbond_site_symmetry_A
_geom_hbond_distance_DH
_geom_hbond_distance_HA
_geom_hbond_distance_DA
_geom_hbond_angle_DHA
N1 H1 O1 . 0.86 1.79 2.636(4) 167.0
N2 H2A O2 . 0.86 2.20 2.999(4) 154.0
N2 H2B O2 2_655 0.86 2.17 2.983(4) 156.0
N4 H4A N3 7_666 0.86 2.14 2.998(4) 179.0
N4 H4B O2 8_566 0.86 2.37 3.055(4) 137.0

loop_
_geom_torsion_atom_site_label_1
_geom_torsion_atom_site_label_2
_geom_torsion_atom_site_label_3
_geom_torsion_atom_site_label_4
_geom_torsion_site_symmetry_4
_geom_torsion
C4 N3 C2 N2 . 177.9(3)
C4 N3 C2 N1 . -0.5(4)
C6 N1 C2 N3 . 0.1(4)
C6 N1 C2 N2 . -178.4(3)
C2 N3 C4 N4 . -178.5(3)
C2 N3 C4 C5 . 0.8(4)
N4 C4 C5 C6 . 178.7(3)
N3 C4 C5 C6 . -0.5(4)
N4 C4 C5 C9 . -1.9(4)
N3 C4 C5 C9 . 179.0(2)
C4 C5 C6 N1 . 0.0(4)
C9 C5 C6 N1 . -179.4(3)
C4 C5 C6 C7 . 178.6(3)
C9 C5 C6 C7 . -0.9(5)
C2 N1 C6 C5 . 0.2(4)
C2 N1 C6 C7 . -178.5(3)
C5 C6 C7 C8 . -105.8(4)
N1 C6 C7 C8 . 72.8(4)
C6 C5 C9 C10 . -74.2(4)
C4 C5 C9 C10 . 106.4(3)
C6 C5 C9 C14 . 106.6(3)
C4 C5 C9 C14 . -72.8(4)
C14 C9 C10 C11 . -0.2(4)
C5 C9 C10 C11 . -179.4(3)
C9 C10 C11 C12 . 0.5(4)
C10 C11 C12 C13 . -0.2(5)
C10 C11 C12 Cl1 . -179.9(2)
C11 C12 C13 C14 . -0.2(5)
Cl1 C12 C13 C14 . 179.5(3)
C12 C13 C14 C9 . 0.5(5)
C10 C9 C14 C13 . -0.3(5)
C5 C9 C14 C13 . 178.9(3)
C16 S1A C17A C18A . -0.4(6)
C16 S1A C17A Br1A . 178.8(4)
S1A C17A C18A C19A . -1.2(11)
Br1A C17A C18A C19A . 179.6(8)
C17A C18A C19A C16 . 2.6(14)
C16 S1B C18B C17B . -4(2)
C16 S1B C18B Br1B . 179.9(15)
S1B C18B C17B C19B . 10(3)
Br1B C18B C17B C19B . -175(3)
C18B C17B C19B C16 . -11(4)
C18A C19A C16 C15 . 174.0(6)
C18A C19A C16 S1A . -2.9(12)
C17B C19B C16 C15 . -174.7(18)
C17B C19B C16 S1B . 8(3)
C18B S1B C16 C19B . -2(2)
C18B S1B C16 C15 . -179.3(10)
C17A S1A C16 C19A . 1.9(7)
C17A S1A C16 C15 . -175.1(4)
C17B C18B Br1B Br1B 2 -101(3)
S1B C18B Br1B Br1B 2 74(2)
C19A C16 C15 O1 . -0.3(9)
C19B C16 C15 O1 . -178(2)
S1B C16 C15 O1 . -0.9(8)
S1A C16 C15 O1 . 176.2(3)
C19A C16 C15 O2 . -178.9(8)
C19B C16 C15 O2 . 4(2)
S1B C16 C15 O2 . -179.5(7)
S1A C16 C15 O2 . -2.4(4)

_cod_database_fobs_code 2021074
